data_7132866
loop_
_publ_author_name
'Mondal, Sumana'
'Sarkar, Subham'
'Mandal, Chhotan'
'Mallick, Dibyendu'
'Mukherjee, Debabrata'

_publ_section_title
;
 Fluorenyl-tethered N-heterocyclic carbene (NHC): an exclusive C-donor
 ligand for heteroleptic calcium and strontium chemistry.
;
_journal_issue 34
_journal_name_full 'Chemical communications (Cambridge, England)'
_journal_page_first 4553
_journal_page_last 4556
_journal_paper_doi 10.1039/d4cc00397g
_journal_volume 60
_journal_year 2024
_chemical_formula_moiety 'C40 H57 N3 O Si2 Sr'
_chemical_formula_sum 'C40 H57 N3 O Si2 Sr'
_chemical_formula_weight 739.68
_chemical_name_systematic SM-465
_space_group_crystal_system monoclinic
_space_group_IT_number 15
_space_group_name_Hall '-C 2yc'
_space_group_name_H-M_alt 'C 1 2/c 1'
_atom_sites_solution_hydrogens mixed
_audit_creation_date 2024-03-09
_audit_creation_method
;
Olex2 1.5
(compiled 2023.08.24 svn.re1ec1418 for OlexSys, GUI svn.r6817)
;
_audit_update_record
;
2024-03-11 deposited with the CCDC.	2024-03-19 downloaded from the CCDC.
;
_cell_angle_alpha 90
_cell_angle_beta 105.9360(10)
_cell_angle_gamma 90
_cell_formula_units_Z 8
_cell_length_a 22.9542(3)
_cell_length_b 9.94500(10)
_cell_length_c 37.2321(4)
_cell_measurement_reflns_used 7203
_cell_measurement_temperature 100.01(11)
_cell_measurement_theta_max 66.599
_cell_measurement_theta_min 4.006
_cell_volume 8172.69(17)
_computing_cell_refinement 'CrysAlisPro 1.171.41.115a (Rigaku OD, 2021)'
_computing_data_collection 'CrysAlisPro 1.171.41.115a (Rigaku OD, 2021)'
_computing_data_reduction 'CrysAlisPro 1.171.41.115a (Rigaku OD, 2021)'
_computing_molecular_graphics 'Olex2 1.5 (Dolomanov et al., 2009)'
_computing_publication_material 'Olex2 1.5 (Dolomanov et al., 2009)'
_computing_structure_refinement 'SHELXL 2019/3 (Sheldrick, 2015)'
_computing_structure_solution 'SHELXT  (Sheldrick, 2015)'
_diffrn_ambient_temperature 100.15
_diffrn_measured_fraction_theta_full 0.998
_diffrn_measured_fraction_theta_max 0.998
_diffrn_measurement_device_type 'XtaLAB Synergy, Dualflex, HyPix3000'
_diffrn_measurement_method '\w scans'
_diffrn_radiation_type CuK\a
_diffrn_radiation_wavelength 1.54184
_diffrn_reflns_av_unetI/netI 0.0341
_diffrn_reflns_Laue_measured_fraction_full 0.998
_diffrn_reflns_Laue_measured_fraction_max 0.998
_diffrn_reflns_limit_h_max 26
_diffrn_reflns_limit_h_min -27
_diffrn_reflns_limit_k_max 11
_diffrn_reflns_limit_k_min 0
_diffrn_reflns_limit_l_max 44
_diffrn_reflns_limit_l_min 0
_diffrn_reflns_number 7203
_diffrn_reflns_point_group_measured_fraction_full 0.998
_diffrn_reflns_point_group_measured_fraction_max 0.998
_diffrn_reflns_theta_full 66.599
_diffrn_reflns_theta_max 66.599
_diffrn_reflns_theta_min 4.006
_exptl_absorpt_coefficient_mu 2.633
_exptl_absorpt_correction_T_max 0.779
_exptl_absorpt_correction_T_min 0.419
_exptl_absorpt_correction_type multi-scan
_exptl_absorpt_process_details
;
CrysAlisPro 1.171.41.115a (Rigaku Oxford Diffraction, 2021)
Empirical absorption correction using spherical harmonics,
implemented in SCALE3 ABSPACK scaling algorithm.
;
_exptl_crystal_colour 'clear greenish yellow'
_exptl_crystal_colour_lustre clear
_exptl_crystal_colour_modifier greenish
_exptl_crystal_colour_primary yellow
_exptl_crystal_density_diffrn 1.202
_exptl_crystal_description block
_exptl_crystal_F_000 3136
_exptl_crystal_size_max 0.4
_exptl_crystal_size_mid 0.22
_exptl_crystal_size_min 0.1
_refine_diff_density_max 0.734
_refine_diff_density_min -0.520
_refine_diff_density_rms 0.099
_refine_ls_extinction_method none
_refine_ls_goodness_of_fit_ref 1.057
_refine_ls_hydrogen_treatment mixed
_refine_ls_matrix_type full
_refine_ls_number_parameters 439
_refine_ls_number_reflns 7203
_refine_ls_number_restraints 9
_refine_ls_restrained_S_all 1.057
_refine_ls_R_factor_all 0.0588
_refine_ls_R_factor_gt 0.0568
_refine_ls_shift/su_max 0.002
_refine_ls_shift/su_mean 0.000
_refine_ls_structure_factor_coef Fsqd
_refine_ls_weighting_details 'w=1/[\s^2^(Fo^2^)+(0.1114P)^2^+54.3590P] where P=(Fo^2^+2Fc^2^)/3'
_refine_ls_weighting_scheme calc
_refine_ls_wR_factor_gt 0.1785
_refine_ls_wR_factor_ref 0.1803
_reflns_Friedel_coverage 0.000
_reflns_number_gt 6833
_reflns_number_total 7203
_reflns_threshold_expression 'I > 2\s(I)'
_cod_data_source_file d4cc00397g2.cif
_cod_data_source_block sm-465_auto_tw
_cod_depositor_comments 'Adding full bibliography for 7132864--7132867.cif.'
_cod_database_code 7132866
_shelx_shelxl_version_number 2019/3
_shelx_space_group_comment
;
The symmetry employed for this shelxl refinement is uniquely defined
by the following loop, which should always be used as a source of
symmetry information in preference to the above space-group names.
They are only intended as comments.
;
_olex2_refinement_description
;
1. Twinned data refinement
 Scales: 0.8332(14)
 0.1668(14)
2. Fixed Uiso
 At 1.2 times of:
  All C(H) groups, All C(H,H) groups
 At 1.5 times of:
  All C(H,H,H) groups
3. Rigid body (RIGU) restrains
 C27, C26
 with sigma for 1-2 distances of 0.0005 and sigma for 1-3 distances of 0.0005
 C26, C25, C27
 with sigma for 1-2 distances of 0.0005 and sigma for 1-3 distances of 0.0005
4.a Ternary CH refined with riding coordinates:
 C28(H28)
4.b Secondary CH2 refined with riding coordinates:
 C4(H4A,H4B), C5(H5A,H5B), C37(H37A,H37B), C40(H40A,H40B), C39(H39A,H39B),
 C38(H38A,H38B)
4.c Aromatic/amide H refined with riding coordinates:
 C14(H14), C2(H2), C15(H15), C11(H11), C23(H23), C18(H18), C13(H13), C3(H3),
 C12(H12), C17(H17), C16(H16), C22(H22), C21(H21)
4.d Idealised Me refined as rotating group:
 C33(H33A,H33B,H33C), C31(H31A,H31B,H31C), C29(H29A,H29B,H29C), C32(H32A,H32B,
 H32C), C26(H26A,H26B,H26C), C35(H35A,H35B,H35C), C30(H30A,H30B,H30C), C34(H34A,
 H34B,H34C), C36(H36A,H36B,H36C), C27(H27A,H27B,H27C)
;
_olex2_submission_special_instructions 'No special instructions were received'

loop_
_space_group_symop_operation_xyz
'x, y, z'
'-x, y, -z+1/2'
'x+1/2, y+1/2, z'
'-x+1/2, y+1/2, -z+1/2'
'-x, -y, -z'
'x, -y, z-1/2'
'-x+1/2, -y+1/2, -z'
'x+1/2, -y+1/2, z-1/2'

loop_
_atom_site_label
_atom_site_type_symbol
_atom_site_fract_x
_atom_site_fract_y
_atom_site_fract_z
_atom_site_U_iso_or_equiv
_atom_site_adp_type
_atom_site_occupancy
_atom_site_site_symmetry_order
_atom_site_calc_flag
_atom_site_refinement_flags_posn
_atom_site_refinement_flags_adp
_atom_site_refinement_flags_occupancy
_atom_site_disorder_assembly
_atom_site_disorder_group
Sr1 Sr 0.23441(2) 0.47191(4) 0.63349(2) 0.01621(15) Uani 1 1 d . . . . .
Si1 Si 0.11859(6) 0.55947(13) 0.55177(3) 0.0202(3) Uani 1 1 d . . . . .
Si2 Si 0.12015(6) 0.26936(14) 0.57604(4) 0.0254(3) Uani 1 1 d . . . . .
N2 N 0.32633(17) 0.2475(4) 0.70711(10) 0.0163(8) Uani 1 1 d . . . . .
N1 N 0.38783(16) 0.2813(4) 0.67461(10) 0.0158(8) Uani 1 1 d . . . . .
O1 O 0.29572(16) 0.5243(3) 0.58871(10) 0.0251(8) Uani 1 1 d . . . . .
N3 N 0.14794(17) 0.4268(4) 0.57897(10) 0.0208(8) Uani 1 1 d . . . . .
C9 C 0.2273(2) 0.7040(4) 0.67975(12) 0.0172(9) Uani 1 1 d . . . . .
C14 C 0.2463(2) 0.8274(5) 0.66779(13) 0.0213(9) Uani 1 1 d . . . . .
H14 H 0.217592 0.885197 0.651865 0.026 Uiso 1 1 calc R U . . .
C2 C 0.4182(2) 0.2019(5) 0.70409(13) 0.0207(9) Uani 1 1 d . . . . .
H2 H 0.458250 0.167968 0.708731 0.025 Uiso 1 1 calc R U . . .
C15 C 0.1097(2) 0.6862(5) 0.65652(13) 0.0212(10) Uani 1 1 d . . . . .
H15 H 0.103643 0.768515 0.643046 0.025 Uiso 1 1 calc R U . . .
C1 C 0.32946(19) 0.3105(4) 0.67532(12) 0.0151(9) Uani 1 1 d . . . . .
C11 C 0.3332(2) 0.6551(5) 0.71451(13) 0.0247(10) Uani 1 1 d . . . . .
H11 H 0.363184 0.597997 0.729679 0.030 Uiso 1 1 calc R U . . .
C24 C 0.3968(2) 0.2350(5) 0.61200(13) 0.0188(9) Uani 1 1 d . . . . .
C19 C 0.41322(19) 0.3149(5) 0.64423(12) 0.0163(9) Uani 1 1 d . . . . .
C8 C 0.1686(2) 0.6434(5) 0.67490(12) 0.0180(9) Uani 1 1 d . . . . .
C7 C 0.1785(2) 0.5185(4) 0.69536(12) 0.0177(9) Uani 1 1 d . . . . .
C4 C 0.2737(2) 0.2516(5) 0.72246(12) 0.0184(9) Uani 1 1 d . . . . .
H4A H 0.278194 0.181066 0.741784 0.022 Uiso 1 1 calc R U . . .
H4B H 0.236467 0.232025 0.702285 0.022 Uiso 1 1 calc R U . . .
C6 C 0.2414(2) 0.5000(5) 0.71249(12) 0.0173(9) Uani 1 1 d . . . . .
C23 C 0.4232(2) 0.2662(5) 0.58328(13) 0.0217(10) Uani 1 1 d . . . . .
H23 H 0.412968 0.214272 0.561010 0.026 Uiso 1 1 calc R U . . .
C20 C 0.4556(2) 0.4204(5) 0.64874(13) 0.0211(10) Uani 1 1 d . . . . .
C10 C 0.2712(2) 0.6153(5) 0.70383(12) 0.0182(9) Uani 1 1 d . . . . .
C18 C 0.1268(2) 0.4400(5) 0.69625(13) 0.0207(9) Uani 1 1 d . . . . .
H18 H 0.131684 0.356873 0.709327 0.025 Uiso 1 1 calc R U . . .
C13 C 0.3064(2) 0.8635(5) 0.67924(14) 0.0275(11) Uani 1 1 d . . . . .
H13 H 0.319132 0.946732 0.671368 0.033 Uiso 1 1 calc R U . . .
C3 C 0.3793(2) 0.1818(5) 0.72515(12) 0.0193(9) Uani 1 1 d . . . . .
H3 H 0.386973 0.132394 0.747809 0.023 Uiso 1 1 calc R U . . .
C28 C 0.4771(2) 0.4988(5) 0.68534(14) 0.0252(10) Uani 1 1 d . . . . .
H28 H 0.445935 0.488385 0.699394 0.030 Uiso 1 1 calc R U . . .
C5 C 0.2672(2) 0.3890(5) 0.73970(12) 0.0204(10) Uani 1 1 d . . . . .
H5A H 0.240938 0.377987 0.756623 0.024 Uiso 1 1 calc R U . . .
H5B H 0.307632 0.417464 0.755158 0.024 Uiso 1 1 calc R U . . .
C12 C 0.3492(2) 0.7774(5) 0.70262(14) 0.0276(11) Uani 1 1 d . . . . .
H12 H 0.390407 0.804585 0.710457 0.033 Uiso 1 1 calc R U . . .
C17 C 0.0699(2) 0.4862(5) 0.67789(15) 0.0251(10) Uani 1 1 d . . . . .
H17 H 0.035629 0.433927 0.678574 0.030 Uiso 1 1 calc R U . . .
C33 C 0.0373(2) 0.6007(6) 0.54927(15) 0.0309(12) Uani 1 1 d . . . . .
H33A H 0.010802 0.528830 0.535912 0.046 Uiso 1 1 calc R U . . .
H33B H 0.025966 0.685911 0.535977 0.046 Uiso 1 1 calc R U . . .
H33C H 0.032790 0.608607 0.574613 0.046 Uiso 1 1 calc R U . . .
C25 C 0.3575(2) 0.1111(5) 0.60966(14) 0.0231(9) Uani 1 1 d . . . . .
C31 C 0.1204(2) 0.5407(5) 0.50158(14) 0.0279(11) Uani 1 1 d . . . . .
H31A H 0.162463 0.542882 0.500353 0.042 Uiso 1 1 calc R U . . .
H31B H 0.097737 0.614685 0.486690 0.042 Uiso 1 1 calc R U . . .
H31C H 0.101834 0.454828 0.491673 0.042 Uiso 1 1 calc R U . . .
C16 C 0.0610(2) 0.6094(5) 0.65801(14) 0.0273(11) Uani 1 1 d . . . . .
H16 H 0.021080 0.638734 0.645714 0.033 Uiso 1 1 calc R U . . .
C29 C 0.5369(3) 0.4406(6) 0.70929(15) 0.0349(12) Uani 1 1 d . . . . .
H29A H 0.532114 0.343928 0.712726 0.052 Uiso 1 1 calc R U . . .
H29B H 0.548016 0.485230 0.733696 0.052 Uiso 1 1 calc R U . . .
H29C H 0.568712 0.455409 0.696783 0.052 Uiso 1 1 calc R U . . .
C37 C 0.2871(3) 0.4739(5) 0.55093(14) 0.0274(11) Uani 1 1 d . . . . .
H37A H 0.245211 0.440183 0.540552 0.033 Uiso 1 1 calc R U . . .
H37B H 0.315822 0.400058 0.550562 0.033 Uiso 1 1 calc R U . . .
C22 C 0.4638(2) 0.3710(5) 0.58675(13) 0.0237(10) Uani 1 1 d . . . . .
H22 H 0.480392 0.391919 0.566686 0.028 Uiso 1 1 calc R U . . .
C32 C 0.1628(2) 0.7171(5) 0.56953(15) 0.0280(11) Uani 1 1 d . . . . .
H32A H 0.158865 0.738663 0.594436 0.042 Uiso 1 1 calc R U . . .
H32B H 0.146917 0.791683 0.552454 0.042 Uiso 1 1 calc R U . . .
H32C H 0.205611 0.702773 0.570921 0.042 Uiso 1 1 calc R U . . .
C21 C 0.4806(2) 0.4462(5) 0.61962(15) 0.0244(10) Uani 1 1 d . . . . .
H21 H 0.509616 0.516144 0.622024 0.029 Uiso 1 1 calc R U . . .
C26 C 0.3051(3) 0.1058(7) 0.57404(16) 0.0384(13) Uani 1 1 d . . . . .
H26A H 0.280334 0.187064 0.572293 0.058 Uiso 1 1 calc R U . . .
H26B H 0.280074 0.026411 0.574708 0.058 Uiso 1 1 calc R U . . .
H26C H 0.321179 0.100370 0.552283 0.058 Uiso 1 1 calc R U . . .
C35 C 0.1629(3) 0.1734(6) 0.61906(16) 0.0380(13) Uani 1 1 d . . . . .
H35A H 0.206430 0.178118 0.621509 0.057 Uiso 1 1 calc R U . . .
H35B H 0.149825 0.079193 0.616747 0.057 Uiso 1 1 calc R U . . .
H35C H 0.154482 0.213111 0.641207 0.057 Uiso 1 1 calc R U . . .
C40 C 0.3354(3) 0.6405(6) 0.59417(16) 0.0333(12) Uani 1 1 d . . . . .
H40A H 0.373644 0.621643 0.613619 0.040 Uiso 1 1 calc R U . . .
H40B H 0.315602 0.719139 0.602111 0.040 Uiso 1 1 calc R U . . .
C30 C 0.4854(3) 0.6494(6) 0.67946(16) 0.0363(13) Uani 1 1 d . . . . .
H30A H 0.517562 0.662124 0.667094 0.054 Uiso 1 1 calc R U . . .
H30B H 0.496483 0.695152 0.703695 0.054 Uiso 1 1 calc R U . . .
H30C H 0.447417 0.687066 0.663818 0.054 Uiso 1 1 calc R U . . .
C39 C 0.3482(4) 0.6684(7) 0.55691(19) 0.0530(18) Uani 1 1 d . . . . .
H39A H 0.346081 0.765923 0.551406 0.064 Uiso 1 1 calc R U . . .
H39B H 0.388733 0.634598 0.556852 0.064 Uiso 1 1 calc R U . . .
C34 C 0.0380(3) 0.2549(7) 0.5750(2) 0.0474(16) Uani 1 1 d . . . . .
H34A H 0.031761 0.295425 0.597654 0.071 Uiso 1 1 calc R U . . .
H34B H 0.026365 0.159889 0.573792 0.071 Uiso 1 1 calc R U . . .
H34C H 0.013045 0.302027 0.552998 0.071 Uiso 1 1 calc R U . . .
C38 C 0.2989(3) 0.5933(7) 0.52889(17) 0.0429(15) Uani 1 1 d . . . . .
H38A H 0.312851 0.564266 0.507181 0.052 Uiso 1 1 calc R U . . .
H38B H 0.262182 0.649445 0.519974 0.052 Uiso 1 1 calc R U . . .
C36 C 0.1281(3) 0.1706(6) 0.53399(17) 0.0432(15) Uani 1 1 d . . . . .
H36A H 0.100608 0.207841 0.511210 0.065 Uiso 1 1 calc R U . . .
H36B H 0.117765 0.076118 0.536611 0.065 Uiso 1 1 calc R U . . .
H36C H 0.169920 0.176752 0.532439 0.065 Uiso 1 1 calc R U . . .
C27 C 0.3969(3) -0.0137(5) 0.6140(2) 0.0440(15) Uani 1 1 d . . . . .
H27A H 0.418626 -0.014084 0.594715 0.066 Uiso 1 1 calc R U . . .
H27B H 0.371310 -0.094053 0.611290 0.066 Uiso 1 1 calc R U . . .
H27C H 0.426132 -0.013650 0.638737 0.066 Uiso 1 1 calc R U . . .
H25 H 0.340(3) 0.114(6) 0.6300(17) 0.033(16) Uiso 1 1 d . . . . .

loop_
_atom_site_aniso_label
_atom_site_aniso_U_11
_atom_site_aniso_U_22
_atom_site_aniso_U_33
_atom_site_aniso_U_23
_atom_site_aniso_U_13
_atom_site_aniso_U_12
Sr1 0.0208(2) 0.0119(2) 0.0160(2) -0.00003(14) 0.00525(17) 0.00280(15)
Si1 0.0226(6) 0.0181(6) 0.0198(6) 0.0009(5) 0.0058(5) 0.0029(5)
Si2 0.0293(7) 0.0192(7) 0.0244(7) 0.0020(5) 0.0020(5) -0.0025(5)
N2 0.0182(18) 0.0105(18) 0.0222(19) 0.0011(15) 0.0087(15) 0.0011(14)
N1 0.0165(18) 0.0136(18) 0.0179(18) 0.0017(14) 0.0059(14) 0.0014(14)
O1 0.0287(18) 0.0220(19) 0.0259(18) 0.0037(14) 0.0097(15) -0.0044(14)
N3 0.023(2) 0.019(2) 0.0194(19) 0.0005(16) 0.0046(15) 0.0004(16)
C9 0.024(2) 0.012(2) 0.017(2) -0.0016(17) 0.0078(17) 0.0004(18)
C14 0.032(2) 0.012(2) 0.021(2) -0.0018(18) 0.0090(19) 0.0004(19)
C2 0.021(2) 0.016(2) 0.025(2) 0.0051(18) 0.0066(19) 0.0045(18)
C15 0.022(2) 0.015(2) 0.027(2) 0.0006(19) 0.0075(19) 0.0077(19)
C1 0.020(2) 0.009(2) 0.020(2) -0.0014(17) 0.0102(17) -0.0007(17)
C11 0.024(2) 0.028(3) 0.024(2) -0.003(2) 0.0095(19) 0.005(2)
C24 0.019(2) 0.015(2) 0.025(2) 0.0013(18) 0.0087(18) 0.0026(18)
C19 0.017(2) 0.013(2) 0.021(2) 0.0031(17) 0.0084(17) 0.0030(17)
C8 0.021(2) 0.012(2) 0.021(2) 0.0002(17) 0.0051(18) 0.0024(17)
C7 0.026(2) 0.011(2) 0.018(2) 0.0005(17) 0.0097(18) 0.0044(18)
C4 0.023(2) 0.015(2) 0.021(2) 0.0045(18) 0.0119(18) 0.0027(18)
C6 0.024(2) 0.010(2) 0.017(2) 0.0001(17) 0.0060(18) 0.0065(18)
C23 0.027(2) 0.017(2) 0.022(2) -0.0006(18) 0.0069(19) 0.0035(19)
C20 0.023(2) 0.013(2) 0.029(2) -0.0064(19) 0.0091(19) -0.0010(18)
C10 0.022(2) 0.016(2) 0.019(2) -0.0030(17) 0.0082(18) 0.0054(18)
C18 0.026(2) 0.013(2) 0.025(2) -0.0011(18) 0.0108(19) -0.0001(19)
C13 0.038(3) 0.020(3) 0.028(3) -0.004(2) 0.017(2) -0.010(2)
C3 0.024(2) 0.014(2) 0.020(2) 0.0043(18) 0.0053(18) 0.0023(18)
C28 0.030(3) 0.022(2) 0.025(2) -0.006(2) 0.011(2) -0.006(2)
C5 0.026(2) 0.018(2) 0.019(2) 0.0037(18) 0.0096(18) 0.0052(19)
C12 0.028(3) 0.028(3) 0.030(3) -0.007(2) 0.013(2) -0.006(2)
C17 0.023(2) 0.022(3) 0.033(3) -0.004(2) 0.012(2) -0.002(2)
C33 0.028(3) 0.033(3) 0.030(3) -0.002(2) 0.006(2) 0.008(2)
C25 0.025(2) 0.017(2) 0.029(2) -0.0059(18) 0.0124(17) -0.0044(18)
C31 0.030(3) 0.032(3) 0.021(2) 0.003(2) 0.006(2) 0.004(2)
C16 0.024(2) 0.028(3) 0.030(3) 0.000(2) 0.006(2) 0.009(2)
C29 0.039(3) 0.034(3) 0.027(3) -0.003(2) 0.003(2) -0.006(3)
C37 0.035(3) 0.026(3) 0.022(2) 0.001(2) 0.010(2) 0.004(2)
C22 0.032(3) 0.022(2) 0.022(2) 0.001(2) 0.014(2) 0.000(2)
C32 0.033(3) 0.018(2) 0.032(3) 0.000(2) 0.007(2) 0.002(2)
C21 0.022(2) 0.015(2) 0.037(3) 0.006(2) 0.010(2) -0.0038(19)
C26 0.031(2) 0.047(4) 0.037(2) -0.010(2) 0.0072(19) -0.016(2)
C35 0.044(3) 0.026(3) 0.039(3) 0.006(2) 0.003(2) -0.001(3)
C40 0.036(3) 0.028(3) 0.036(3) 0.004(2) 0.009(2) -0.013(2)
C30 0.043(3) 0.026(3) 0.039(3) -0.009(2) 0.010(3) -0.009(2)
C39 0.069(5) 0.045(4) 0.055(4) 0.010(3) 0.034(4) -0.015(4)
C34 0.035(3) 0.045(4) 0.058(4) 0.021(3) 0.005(3) -0.008(3)
C38 0.055(4) 0.042(4) 0.037(3) 0.012(3) 0.022(3) 0.004(3)
C36 0.059(4) 0.026(3) 0.038(3) -0.010(3) 0.005(3) -0.004(3)
C27 0.035(3) 0.011(2) 0.091(5) -0.006(2) 0.025(3) -0.0055(19)

loop_
_atom_type_symbol
_atom_type_description
_atom_type_scat_dispersion_real
_atom_type_scat_dispersion_imag
_atom_type_scat_source
C C 0.0181 0.0091 'International Tables Vol C Tables 4.2.6.8 and 6.1.1.4'
H H 0.0000 0.0000 'International Tables Vol C Tables 4.2.6.8 and 6.1.1.4'
N N 0.0311 0.0180 'International Tables Vol C Tables 4.2.6.8 and 6.1.1.4'
O O 0.0492 0.0322 'International Tables Vol C Tables 4.2.6.8 and 6.1.1.4'
Si Si 0.2541 0.3302 'International Tables Vol C Tables 4.2.6.8 and 6.1.1.4'
Sr Sr -0.3528 1.8200 'International Tables Vol C Tables 4.2.6.8 and 6.1.1.4'

loop_
_geom_angle_atom_site_label_1
_geom_angle_atom_site_label_2
_geom_angle_atom_site_label_3
_geom_angle
_geom_angle_site_symmetry_1
_geom_angle_site_symmetry_3
_geom_angle_publ_flag
O1 Sr1 C9 111.14(12) . . ?
O1 Sr1 C1 89.72(12) . . ?
O1 Sr1 C8 132.95(12) . . ?
O1 Sr1 C7 157.41(13) . . ?
O1 Sr1 C6 139.78(13) . . ?
O1 Sr1 C10 114.84(12) . . ?
N3 Sr1 O1 87.84(12) . . ?
N3 Sr1 C9 117.98(13) . . ?
N3 Sr1 C1 132.93(13) . . ?
N3 Sr1 C8 97.04(13) . . ?
N3 Sr1 C7 104.26(13) . . ?
N3 Sr1 C6 131.20(13) . . ?
N3 Sr1 C10 143.61(13) . . ?
C9 Sr1 C8 28.33(12) . . ?
C9 Sr1 C7 46.35(12) . . ?
C9 Sr1 C6 47.42(12) . . ?
C1 Sr1 C9 106.63(13) . . ?
C1 Sr1 C8 117.90(12) . . ?
C1 Sr1 C7 95.43(12) . . ?
C1 Sr1 C6 71.11(12) . . ?
C1 Sr1 C10 77.92(12) . . ?
C7 Sr1 C8 28.09(12) . . ?
C6 Sr1 C8 46.93(12) . . ?
C6 Sr1 C7 27.96(13) . . ?
C10 Sr1 C9 28.92(12) . . ?
C10 Sr1 C8 46.59(12) . . ?
C10 Sr1 C7 45.70(13) . . ?
C10 Sr1 C6 28.22(13) . . ?
N3 Si1 C33 115.2(2) . . ?
N3 Si1 C31 113.8(2) . . ?
N3 Si1 C32 110.6(2) . . ?
C33 Si1 C31 105.2(2) . . ?
C32 Si1 C33 105.5(2) . . ?
C32 Si1 C31 105.8(2) . . ?
N3 Si2 C35 108.4(2) . . ?
N3 Si2 C34 115.6(3) . . ?
N3 Si2 C36 114.5(3) . . ?
C35 Si2 C36 107.0(3) . . ?
C34 Si2 C35 105.2(3) . . ?
C34 Si2 C36 105.4(3) . . ?
C1 N2 C4 124.8(4) . . ?
C1 N2 C3 113.1(4) . . ?
C3 N2 C4 122.1(4) . . ?
C2 N1 C1 112.8(4) . . ?
C2 N1 C19 122.1(4) . . ?
C1 N1 C19 124.7(4) . . ?
C37 O1 Sr1 128.1(3) . . ?
C40 O1 Sr1 121.1(3) . . ?
C40 O1 C37 108.9(4) . . ?
Si1 N3 Sr1 116.8(2) . . ?
Si2 N3 Sr1 115.40(19) . . ?
Si2 N3 Si1 127.4(2) . . ?
C14 C9 Sr1 115.4(3) . . ?
C14 C9 C8 133.0(4) . . ?
C14 C9 C10 120.0(4) . . ?
C8 C9 Sr1 78.3(3) . . ?
C8 C9 C10 106.9(4) . . ?
C10 C9 Sr1 75.0(2) . . ?
C9 C14 H14 120.0 . . ?
C13 C14 C9 120.0(5) . . ?
C13 C14 H14 120.0 . . ?
N1 C2 H2 127.0 . . ?
C3 C2 N1 106.1(4) . . ?
C3 C2 H2 127.0 . . ?
C8 C15 H15 120.0 . . ?
C16 C15 H15 120.0 . . ?
C16 C15 C8 120.0(4) . . ?
N2 C1 Sr1 121.8(3) . . ?
N2 C1 N1 101.7(4) . . ?
N1 C1 Sr1 136.1(3) . . ?
C10 C11 H11 120.3 . . ?
C12 C11 H11 120.3 . . ?
C12 C11 C10 119.3(5) . . ?
C19 C24 C25 121.7(4) . . ?
C23 C24 C19 117.2(4) . . ?
C23 C24 C25 120.8(4) . . ?
C24 C19 N1 117.9(4) . . ?
C24 C19 C20 122.6(4) . . ?
C20 C19 N1 119.4(4) . . ?
C9 C8 Sr1 73.4(2) . . ?
C15 C8 Sr1 118.7(3) . . ?
C15 C8 C9 132.5(4) . . ?
C15 C8 C7 120.7(4) . . ?
C7 C8 Sr1 75.6(2) . . ?
C7 C8 C9 106.7(4) . . ?
C8 C7 Sr1 76.3(2) . . ?
C6 C7 Sr1 74.1(2) . . ?
C6 C7 C8 110.0(4) . . ?
C6 C7 C18 131.8(4) . . ?
C18 C7 Sr1 118.1(3) . . ?
C18 C7 C8 118.1(4) . . ?
N2 C4 H4A 109.2 . . ?
N2 C4 H4B 109.2 . . ?
N2 C4 C5 111.8(4) . . ?
H4A C4 H4B 107.9 . . ?
C5 C4 H4A 109.2 . . ?
C5 C4 H4B 109.2 . . ?
C7 C6 Sr1 78.0(3) . . ?
C7 C6 C5 124.1(4) . . ?
C10 C6 Sr1 75.2(2) . . ?
C10 C6 C7 106.7(4) . . ?
C10 C6 C5 128.4(4) . . ?
C5 C6 Sr1 120.8(3) . . ?
C24 C23 H23 119.4 . . ?
C22 C23 C24 121.2(4) . . ?
C22 C23 H23 119.4 . . ?
C19 C20 C28 121.9(4) . . ?
C21 C20 C19 117.8(4) . . ?
C21 C20 C28 120.1(4) . . ?
C9 C10 Sr1 76.1(2) . . ?
C11 C10 Sr1 114.2(3) . . ?
C11 C10 C9 118.4(4) . . ?
C6 C10 Sr1 76.6(3) . . ?
C6 C10 C9 109.6(4) . . ?
C6 C10 C11 132.0(4) . . ?
C7 C18 H18 120.4 . . ?
C17 C18 C7 119.1(4) . . ?
C17 C18 H18 120.4 . . ?
C14 C13 H13 119.9 . . ?
C14 C13 C12 120.1(5) . . ?
C12 C13 H13 119.9 . . ?
N2 C3 H3 126.9 . . ?
C2 C3 N2 106.3(4) . . ?
C2 C3 H3 126.9 . . ?
C20 C28 H28 108.1 . . ?
C20 C28 C29 110.1(4) . . ?
C20 C28 C30 113.1(4) . . ?
C29 C28 H28 108.1 . . ?
C29 C28 C30 109.0(5) . . ?
C30 C28 H28 108.1 . . ?
C4 C5 H5A 108.3 . . ?
C4 C5 H5B 108.3 . . ?
C6 C5 C4 115.9(4) . . ?
C6 C5 H5A 108.3 . . ?
C6 C5 H5B 108.3 . . ?
H5A C5 H5B 107.4 . . ?
C11 C12 C13 122.2(5) . . ?
C11 C12 H12 118.9 . . ?
C13 C12 H12 118.9 . . ?
C18 C17 H17 119.0 . . ?
C18 C17 C16 122.0(5) . . ?
C16 C17 H17 119.0 . . ?
Si1 C33 H33A 109.5 . . ?
Si1 C33 H33B 109.5 . . ?
Si1 C33 H33C 109.5 . . ?
H33A C33 H33B 109.5 . . ?
H33A C33 H33C 109.5 . . ?
H33B C33 H33C 109.5 . . ?
C24 C25 C26 113.1(4) . . ?
C24 C25 C27 109.4(4) . . ?
C24 C25 H25 107(4) . . ?
C26 C25 H25 107(4) . . ?
C27 C25 C26 111.6(5) . . ?
C27 C25 H25 108(4) . . ?
Si1 C31 H31A 109.5 . . ?
Si1 C31 H31B 109.5 . . ?
Si1 C31 H31C 109.5 . . ?
H31A C31 H31B 109.5 . . ?
H31A C31 H31C 109.5 . . ?
H31B C31 H31C 109.5 . . ?
C15 C16 C17 120.0(4) . . ?
C15 C16 H16 120.0 . . ?
C17 C16 H16 120.0 . . ?
C28 C29 H29A 109.5 . . ?
C28 C29 H29B 109.5 . . ?
C28 C29 H29C 109.5 . . ?
H29A C29 H29B 109.5 . . ?
H29A C29 H29C 109.5 . . ?
H29B C29 H29C 109.5 . . ?
O1 C37 H37A 110.8 . . ?
O1 C37 H37B 110.8 . . ?
O1 C37 C38 104.9(4) . . ?
H37A C37 H37B 108.8 . . ?
C38 C37 H37A 110.8 . . ?
C38 C37 H37B 110.8 . . ?
C23 C22 H22 119.9 . . ?
C23 C22 C21 120.2(4) . . ?
C21 C22 H22 119.9 . . ?
Si1 C32 H32A 109.5 . . ?
Si1 C32 H32B 109.5 . . ?
Si1 C32 H32C 109.5 . . ?
H32A C32 H32B 109.5 . . ?
H32A C32 H32C 109.5 . . ?
H32B C32 H32C 109.5 . . ?
C20 C21 C22 120.9(4) . . ?
C20 C21 H21 119.5 . . ?
C22 C21 H21 119.5 . . ?
C25 C26 H26A 109.5 . . ?
C25 C26 H26B 109.5 . . ?
C25 C26 H26C 109.5 . . ?
H26A C26 H26B 109.5 . . ?
H26A C26 H26C 109.5 . . ?
H26B C26 H26C 109.5 . . ?
Si2 C35 H35A 109.5 . . ?
Si2 C35 H35B 109.5 . . ?
Si2 C35 H35C 109.5 . . ?
H35A C35 H35B 109.5 . . ?
H35A C35 H35C 109.5 . . ?
H35B C35 H35C 109.5 . . ?
O1 C40 H40A 110.4 . . ?
O1 C40 H40B 110.4 . . ?
O1 C40 C39 106.8(5) . . ?
H40A C40 H40B 108.6 . . ?
C39 C40 H40A 110.4 . . ?
C39 C40 H40B 110.4 . . ?
C28 C30 H30A 109.5 . . ?
C28 C30 H30B 109.5 . . ?
C28 C30 H30C 109.5 . . ?
H30A C30 H30B 109.5 . . ?
H30A C30 H30C 109.5 . . ?
H30B C30 H30C 109.5 . . ?
C40 C39 H39A 110.9 . . ?
C40 C39 H39B 110.9 . . ?
H39A C39 H39B 108.9 . . ?
C38 C39 C40 104.2(5) . . ?
C38 C39 H39A 110.9 . . ?
C38 C39 H39B 110.9 . . ?
Si2 C34 H34A 109.5 . . ?
Si2 C34 H34B 109.5 . . ?
Si2 C34 H34C 109.5 . . ?
H34A C34 H34B 109.5 . . ?
H34A C34 H34C 109.5 . . ?
H34B C34 H34C 109.5 . . ?
C37 C38 H38A 111.1 . . ?
C37 C38 H38B 111.1 . . ?
C39 C38 C37 103.1(5) . . ?
C39 C38 H38A 111.1 . . ?
C39 C38 H38B 111.1 . . ?
H38A C38 H38B 109.1 . . ?
Si2 C36 H36A 109.5 . . ?
Si2 C36 H36B 109.5 . . ?
Si2 C36 H36C 109.5 . . ?
H36A C36 H36B 109.5 . . ?
H36A C36 H36C 109.5 . . ?
H36B C36 H36C 109.5 . . ?
C25 C27 H27A 109.5 . . ?
C25 C27 H27B 109.5 . . ?
C25 C27 H27C 109.5 . . ?
H27A C27 H27B 109.5 . . ?
H27A C27 H27C 109.5 . . ?
H27B C27 H27C 109.5 . . ?

loop_
_geom_bond_atom_site_label_1
_geom_bond_atom_site_label_2
_geom_bond_distance
_geom_bond_site_symmetry_2
_geom_bond_publ_flag
Sr1 O1 2.514(3) . ?
Sr1 N3 2.460(4) . ?
Sr1 C9 2.911(4) . ?
Sr1 C1 2.810(4) . ?
Sr1 C8 2.975(4) . ?
Sr1 C7 2.965(4) . ?
Sr1 C6 2.915(4) . ?
Sr1 C10 2.896(4) . ?
Si1 N3 1.687(4) . ?
Si1 C33 1.888(5) . ?
Si1 C31 1.889(5) . ?
Si1 C32 1.886(5) . ?
Si2 N3 1.683(4) . ?
Si2 C35 1.891(6) . ?
Si2 C34 1.881(6) . ?
Si2 C36 1.899(6) . ?
N2 C1 1.359(6) . ?
N2 C4 1.472(6) . ?
N2 C3 1.382(6) . ?
N1 C2 1.376(6) . ?
N1 C1 1.378(5) . ?
N1 C19 1.446(6) . ?
O1 C37 1.455(6) . ?
O1 C40 1.451(6) . ?
C9 C14 1.415(7) . ?
C9 C8 1.442(6) . ?
C9 C10 1.450(6) . ?
C14 H14 0.9500 . ?
C14 C13 1.375(7) . ?
C2 H2 0.9500 . ?
C2 C3 1.354(7) . ?
C15 H15 0.9500 . ?
C15 C8 1.403(6) . ?
C15 C16 1.368(7) . ?
C11 H11 0.9500 . ?
C11 C10 1.424(7) . ?
C11 C12 1.378(8) . ?
C24 C19 1.402(7) . ?
C24 C23 1.401(7) . ?
C24 C25 1.516(7) . ?
C19 C20 1.409(6) . ?
C8 C7 1.442(6) . ?
C7 C6 1.421(7) . ?
C7 C18 1.428(7) . ?
C4 H4A 0.9900 . ?
C4 H4B 0.9900 . ?
C4 C5 1.534(6) . ?
C6 C10 1.417(7) . ?
C6 C5 1.505(6) . ?
C23 H23 0.9500 . ?
C23 C22 1.380(7) . ?
C20 C28 1.530(6) . ?
C20 C21 1.383(7) . ?
C18 H18 0.9500 . ?
C18 C17 1.376(7) . ?
C13 H13 0.9500 . ?
C13 C12 1.409(8) . ?
C3 H3 0.9500 . ?
C28 H28 1.0000 . ?
C28 C29 1.530(8) . ?
C28 C30 1.533(7) . ?
C5 H5A 0.9900 . ?
C5 H5B 0.9900 . ?
C12 H12 0.9500 . ?
C17 H17 0.9500 . ?
C17 C16 1.417(8) . ?
C33 H33A 0.9800 . ?
C33 H33B 0.9800 . ?
C33 H33C 0.9800 . ?
C25 C26 1.528(7) . ?
C25 C27 1.518(7) . ?
C25 H25 0.95(6) . ?
C31 H31A 0.9800 . ?
C31 H31B 0.9800 . ?
C31 H31C 0.9800 . ?
C16 H16 0.9500 . ?
C29 H29A 0.9800 . ?
C29 H29B 0.9800 . ?
C29 H29C 0.9800 . ?
C37 H37A 0.9900 . ?
C37 H37B 0.9900 . ?
C37 C38 1.511(8) . ?
C22 H22 0.9500 . ?
C22 C21 1.395(7) . ?
C32 H32A 0.9800 . ?
C32 H32B 0.9800 . ?
C32 H32C 0.9800 . ?
C21 H21 0.9500 . ?
C26 H26A 0.9800 . ?
C26 H26B 0.9800 . ?
C26 H26C 0.9800 . ?
C35 H35A 0.9800 . ?
C35 H35B 0.9800 . ?
C35 H35C 0.9800 . ?
C40 H40A 0.9900 . ?
C40 H40B 0.9900 . ?
C40 C39 1.520(8) . ?
C30 H30A 0.9800 . ?
C30 H30B 0.9800 . ?
C30 H30C 0.9800 . ?
C39 H39A 0.9900 . ?
C39 H39B 0.9900 . ?
C39 C38 1.508(10) . ?
C34 H34A 0.9800 . ?
C34 H34B 0.9800 . ?
C34 H34C 0.9800 . ?
C38 H38A 0.9900 . ?
C38 H38B 0.9900 . ?
C36 H36A 0.9800 . ?
C36 H36B 0.9800 . ?
C36 H36C 0.9800 . ?
C27 H27A 0.9800 . ?
C27 H27B 0.9800 . ?
C27 H27C 0.9800 . ?

loop_
_geom_torsion_atom_site_label_1
_geom_torsion_atom_site_label_2
_geom_torsion_atom_site_label_3
_geom_torsion_atom_site_label_4
_geom_torsion
_geom_torsion_site_symmetry_1
_geom_torsion_site_symmetry_2
_geom_torsion_site_symmetry_3
_geom_torsion_site_symmetry_4
_geom_torsion_publ_flag
Sr1 O1 C37 C38 140.0(4) . . . . ?
Sr1 O1 C40 C39 -161.5(4) . . . . ?
Sr1 C9 C14 C13 -87.2(5) . . . . ?
Sr1 C9 C8 C15 -113.9(5) . . . . ?
Sr1 C9 C8 C7 68.8(3) . . . . ?
Sr1 C9 C10 C11 110.3(4) . . . . ?
Sr1 C9 C10 C6 -70.0(3) . . . . ?
Sr1 C8 C7 C6 67.1(3) . . . . ?
Sr1 C8 C7 C18 -114.9(4) . . . . ?
Sr1 C7 C6 C10 70.3(3) . . . . ?
Sr1 C7 C6 C5 -119.2(4) . . . . ?
Sr1 C7 C18 C17 -89.4(5) . . . . ?
Sr1 C6 C10 C9 69.7(3) . . . . ?
Sr1 C6 C10 C11 -110.7(5) . . . . ?
Sr1 C6 C5 C4 -15.1(5) . . . . ?
N2 C4 C5 C6 76.8(5) . . . . ?
N1 C2 C3 N2 1.3(5) . . . . ?
N1 C19 C20 C28 1.7(7) . . . . ?
N1 C19 C20 C21 177.6(4) . . . . ?
O1 C37 C38 C39 34.6(6) . . . . ?
O1 C40 C39 C38 17.7(7) . . . . ?
C9 C14 C13 C12 0.5(7) . . . . ?
C9 C8 C7 Sr1 -67.3(3) . . . . ?
C9 C8 C7 C6 -0.3(5) . . . . ?
C9 C8 C7 C18 177.8(4) . . . . ?
C14 C9 C8 Sr1 113.9(5) . . . . ?
C14 C9 C8 C15 0.0(9) . . . . ?
C14 C9 C8 C7 -177.2(5) . . . . ?
C14 C9 C10 Sr1 -111.0(4) . . . . ?
C14 C9 C10 C11 -0.7(6) . . . . ?
C14 C9 C10 C6 179.0(4) . . . . ?
C14 C13 C12 C11 0.7(7) . . . . ?
C2 N1 C1 Sr1 174.9(3) . . . . ?
C2 N1 C1 N2 1.3(5) . . . . ?
C2 N1 C19 C24 95.2(5) . . . . ?
C2 N1 C19 C20 -81.4(6) . . . . ?
C15 C8 C7 Sr1 115.0(4) . . . . ?
C15 C8 C7 C6 -177.9(4) . . . . ?
C15 C8 C7 C18 0.2(6) . . . . ?
C1 N2 C4 C5 -72.9(5) . . . . ?
C1 N2 C3 C2 -0.6(5) . . . . ?
C1 N1 C2 C3 -1.7(5) . . . . ?
C1 N1 C19 C24 -77.0(6) . . . . ?
C1 N1 C19 C20 106.5(5) . . . . ?
C24 C19 C20 C28 -174.7(4) . . . . ?
C24 C19 C20 C21 1.2(7) . . . . ?
C24 C23 C22 C21 1.6(7) . . . . ?
C19 N1 C2 C3 -174.7(4) . . . . ?
C19 N1 C1 Sr1 -12.3(7) . . . . ?
C19 N1 C1 N2 174.1(4) . . . . ?
C19 C24 C23 C22 0.2(7) . . . . ?
C19 C24 C25 C26 131.5(5) . . . . ?
C19 C24 C25 C27 -103.4(5) . . . . ?
C19 C20 C28 C29 96.1(5) . . . . ?
C19 C20 C28 C30 -141.6(5) . . . . ?
C19 C20 C21 C22 0.7(7) . . . . ?
C8 C9 C14 C13 175.0(5) . . . . ?
C8 C9 C10 Sr1 72.5(3) . . . . ?
C8 C9 C10 C11 -177.2(4) . . . . ?
C8 C9 C10 C6 2.4(5) . . . . ?
C8 C15 C16 C17 -0.4(7) . . . . ?
C8 C7 C6 Sr1 -68.5(3) . . . . ?
C8 C7 C6 C10 1.8(5) . . . . ?
C8 C7 C6 C5 172.3(4) . . . . ?
C8 C7 C18 C17 -0.4(6) . . . . ?
C7 C6 C10 Sr1 -72.3(3) . . . . ?
C7 C6 C10 C9 -2.6(5) . . . . ?
C7 C6 C10 C11 177.0(5) . . . . ?
C7 C6 C5 C4 81.3(5) . . . . ?
C7 C18 C17 C16 0.2(7) . . . . ?
C4 N2 C1 Sr1 2.2(6) . . . . ?
C4 N2 C1 N1 177.0(4) . . . . ?
C4 N2 C3 C2 -178.1(4) . . . . ?
C6 C7 C18 C17 177.2(5) . . . . ?
C23 C24 C19 N1 -178.1(4) . . . . ?
C23 C24 C19 C20 -1.7(7) . . . . ?
C23 C24 C25 C26 -55.0(6) . . . . ?
C23 C24 C25 C27 70.0(6) . . . . ?
C23 C22 C21 C20 -2.1(8) . . . . ?
C10 C9 C14 C13 -0.5(7) . . . . ?
C10 C9 C8 Sr1 -70.1(3) . . . . ?
C10 C9 C8 C15 175.9(5) . . . . ?
C10 C9 C8 C7 -1.3(5) . . . . ?
C10 C11 C12 C13 -1.8(7) . . . . ?
C10 C6 C5 C4 -110.3(5) . . . . ?
C18 C7 C6 Sr1 113.7(5) . . . . ?
C18 C7 C6 C10 -176.0(5) . . . . ?
C18 C7 C6 C5 -5.4(8) . . . . ?
C18 C17 C16 C15 0.2(8) . . . . ?
C3 N2 C1 Sr1 -175.2(3) . . . . ?
C3 N2 C1 N1 -0.4(5) . . . . ?
C3 N2 C4 C5 104.3(5) . . . . ?
C28 C20 C21 C22 176.7(5) . . . . ?
C5 C6 C10 Sr1 117.7(4) . . . . ?
C5 C6 C10 C9 -172.6(4) . . . . ?
C5 C6 C10 C11 7.0(8) . . . . ?
C12 C11 C10 Sr1 88.6(5) . . . . ?
C12 C11 C10 C9 1.8(7) . . . . ?
C12 C11 C10 C6 -177.8(5) . . . . ?
C33 Si1 N3 Sr1 -117.4(2) . . . . ?
C33 Si1 N3 Si2 55.1(4) . . . . ?
C25 C24 C19 N1 -4.4(6) . . . . ?
C25 C24 C19 C20 172.0(4) . . . . ?
C25 C24 C23 C22 -173.5(4) . . . . ?
C31 Si1 N3 Sr1 121.0(2) . . . . ?
C31 Si1 N3 Si2 -66.5(4) . . . . ?
C16 C15 C8 Sr1 89.9(5) . . . . ?
C16 C15 C8 C9 -176.7(5) . . . . ?
C16 C15 C8 C7 0.2(7) . . . . ?
C37 O1 C40 C39 4.1(6) . . . . ?
C32 Si1 N3 Sr1 2.0(3) . . . . ?
C32 Si1 N3 Si2 174.5(3) . . . . ?
C21 C20 C28 C29 -79.7(6) . . . . ?
C21 C20 C28 C30 42.6(7) . . . . ?
C35 Si2 N3 Sr1 3.5(3) . . . . ?
C35 Si2 N3 Si1 -169.1(3) . . . . ?
C40 O1 C37 C38 -24.3(6) . . . . ?
C40 C39 C38 C37 -31.7(7) . . . . ?
C34 Si2 N3 Sr1 121.3(3) . . . . ?
C34 Si2 N3 Si1 -51.3(4) . . . . ?
C36 Si2 N3 Sr1 -115.9(3) . . . . ?
C36 Si2 N3 Si1 71.5(4) . . . . ?

loop_
_twin_individual_id
_twin_individual_mass_fraction_refined
1 0.8332(14)
2 0.1668(14)
